data_1525916
loop_
_publ_author_name
'Doi, Y.'
'Hinatsu, Y.'
'Shimojo, Y.'
'Ishii, Y.'

_publ_section_title
;
 Crystal structure and magnetic properties of 6H-perovskite Ba3 Nd Ru2 O9
;
_journal_name_full 'Journal of Solid State Chemistry'
_journal_page_first 113
_journal_page_last 120
_journal_volume 161
_journal_year 2001
_chemical_formula_sum 'Ba3 Nd O9 Ru2'
_chemical_name_systematic 'Ba3 Nd Ru2 O9'
_space_group_IT_number 15
_symmetry_space_group_name_Hall '-C 2yc'
_symmetry_space_group_name_H-M 'C 1 2/c 1'
_cell_angle_alpha 90
_cell_angle_beta 90.819
_cell_angle_gamma 90
_cell_formula_units_Z 4
_cell_length_a 5.9173
_cell_length_b 10.2425
_cell_length_c 14.7663
_cell_volume 894.864
_citation_journal_id_ASTM JSSCBI
_cod_data_source_file Doi_JSSCBI_2001_1657.cif
_cod_data_source_block Ba3Nd1O9Ru2
_cod_original_cell_volume 894.8638
_cod_original_formula_sum 'Ba3 Nd1 O9 Ru2'
_cod_database_code 1525916

loop_
_symmetry_equiv_pos_as_xyz
x,y,z
-x,y,-z+1/2
-x,-y,-z
x,-y,z-1/2
x+1/2,y+1/2,z
-x+1/2,y+1/2,-z+1/2
-x+1/2,-y+1/2,-z
x+1/2,-y+1/2,z-1/2

loop_
_atom_site_label
_atom_site_type_symbol
_atom_site_fract_x
_atom_site_fract_y
_atom_site_fract_z
_atom_site_occupancy
_atom_site_U_iso_or_equiv
Nd1 Nd+3 0 0 0 1 0.0
O2 O-2 0.2654 0.2417 0.2446 1 0.0
O4 O-2 0.2835 0.092 0.083 1 0.0
O1 O-2 0 0.5147 0.25 1 0.0
O5 O-2 0.7536 0.0891 0.0988 1 0.0
Ba1 Ba+2 0 -0.003 0.25 1 0.0
Ba2 Ba+2 0.0038 0.3313 0.0989 1 0.0
Ru1 Ru+4 -0.006 0.3317 0.836 1 0.0
O3 O-2 0.0188 0.821 0.0926 1 0.0
